data_7012253
loop_
_publ_author_name
'Alajar\'in, Mateo'
'L\'opez-Leonardo, Carmen'
'Llamas-Lorente, Pilar'
'Bautista, Delia'
'Jones, Peter G.'

_publ_section_title
;
 Synthesis and molecular structure of a new class of bi- and
 ter-dentate palladium complexes with iminophosphorane containing
 ligandsElectronic supplementary information (ESI) available: ligand
 synthesis details. See http://www.rsc.org/suppdata/dt/b2/b209242e/
;
_journal_issue 3
_journal_name_full 'Dalton Transactions'
_journal_page_first 426
_journal_paper_doi 10.1039/b209242e
_journal_year 2003
_chemical_formula_sum 'C30 H30 Cl6 N2 P2 Pd'
_chemical_formula_weight 799.60
_chemical_name_systematic
; 
? 
;
_space_group_IT_number 61
_symmetry_cell_setting orthorhombic
_symmetry_space_group_name_Hall '-P 2ac 2ab'
_symmetry_space_group_name_H-M 'P b c a'
_atom_sites_solution_hydrogens geom
_atom_sites_solution_primary direct
_atom_sites_solution_secondary difmap
_audit_creation_method SHELXL
_cell_angle_alpha 90.00
_cell_angle_beta 90.00
_cell_angle_gamma 90.00
_cell_formula_units_Z 8
_cell_length_a 13.6655(12)
_cell_length_b 22.307(2)
_cell_length_c 22.333(2)
_cell_measurement_reflns_used 100
_cell_measurement_temperature 173(2)
_cell_measurement_theta_max 12.46
_cell_measurement_theta_min 4.81
_cell_volume 6807.9(10)
_computing_cell_refinement 'Siemens XSCANS'
_computing_data_collection 'Siemens XSCANS'
_computing_data_reduction 'Siemens XSCANS'
_computing_molecular_graphics 'Siemens SHELXTL'
_computing_publication_material 'Siemens SHELXTL'
_computing_structure_refinement 'SHELXL-93 (Sheldrick, 1993)'
_computing_structure_solution 'SHELXS-86 (Sheldrick, 1990)'
_diffrn_ambient_temperature 173(2)
_diffrn_measurement_device 'Siemens P4'
_diffrn_measurement_method \w-scans
_diffrn_radiation_monochromator graphite
_diffrn_radiation_source 'fine-focus sealed tube'
_diffrn_radiation_type MoK\a
_diffrn_radiation_wavelength 0.71073
_diffrn_reflns_av_R_equivalents 0.0317
_diffrn_reflns_av_sigmaI/netI 0.0981
_diffrn_reflns_limit_h_max 2
_diffrn_reflns_limit_h_min -16
_diffrn_reflns_limit_k_max 26
_diffrn_reflns_limit_k_min -4
_diffrn_reflns_limit_l_max 1
_diffrn_reflns_limit_l_min -26
_diffrn_reflns_number 6894
_diffrn_reflns_theta_max 25.00
_diffrn_reflns_theta_min 3.12
_diffrn_standards_decay_% 0.4
_diffrn_standards_interval_count 247
_diffrn_standards_number 3
_exptl_absorpt_coefficient_mu 1.134
_exptl_crystal_colour yellow
_exptl_crystal_density_diffrn 1.560
_exptl_crystal_description prism
_exptl_crystal_F_000 3216
_exptl_crystal_size_max 0.30
_exptl_crystal_size_mid 0.20
_exptl_crystal_size_min 0.10
_refine_diff_density_max 0.439
_refine_diff_density_min -0.403
_refine_diff_density_rms 0.091
_refine_ls_extinction_method none
_refine_ls_goodness_of_fit_all 0.835
_refine_ls_goodness_of_fit_obs 0.959
_refine_ls_hydrogen_treatment riding
_refine_ls_matrix_type full
_refine_ls_number_parameters 360
_refine_ls_number_reflns 5990
_refine_ls_number_restraints 0
_refine_ls_restrained_S_all 0.835
_refine_ls_restrained_S_obs 0.959
_refine_ls_R_factor_all 0.0852
_refine_ls_R_factor_obs 0.0378
_refine_ls_shift/esd_max -0.002
_refine_ls_shift/esd_mean 0.000
_refine_ls_structure_factor_coef Fsqd
_refine_ls_weighting_details 'w=1/[\s^2^(Fo^2^)+(0.0136P)^2^+0.0000P] where P=(Fo^2^+2Fc^2^)/3'
_refine_ls_weighting_scheme calc
_refine_ls_wR_factor_all 0.0585
_refine_ls_wR_factor_obs 0.0510
_reflns_number_observed 3586
_reflns_number_total 5990
_reflns_observed_criterion >2sigma(I)
_cod_data_source_file b209242e.txt
_cod_data_source_block 11b
_cod_depositor_comments
;
The following automatic conversions were performed:
'_symmetry_cell_setting' value 'Orthorhombic' changed to 'orthorhombic'
according to '/home/saulius/struct/CIF-dictionaries/cif_core.dic'
dictionary named 'cif_core.dic' version 2.4.1 from 2010-06-29.

Automatic conversion script
Id: cif_fix_enum 1527 2010-12-29 10:47:43Z saulius 

The following automatic conversions were performed:

'_refine_ls_weighting_scheme' value 'calc
w=1/[\s^2^(Fo^2^)+(0.0136P)^2^+0.0000P] where P=(Fo^2^+2Fc^2^)/3' was
changed to 'calc'. New tag '_refine_ls_weighting_details' was
created. The value of the new tag was set to
'w=1/[\s^2^(Fo^2^)+(0.0136P)^2^+0.0000P] where P=(Fo^2^+2Fc^2^)/3'.

Automatic conversion script
Id: cif_fix_values 3143 2015-03-26 13:38:13Z robertas 
;
_cod_original_cell_volume 6808.1(10)
_cod_original_sg_symbol_H-M Pbca
_cod_database_code 7012253

loop_
_symmetry_equiv_pos_as_xyz
'x, y, z'
'-x+1/2, -y, z+1/2'
'-x, y+1/2, -z+1/2'
'x+1/2, -y+1/2, -z'
'-x, -y, -z'
'x-1/2, y, -z-1/2'
'x, -y-1/2, z-1/2'
'-x-1/2, y-1/2, z'

loop_
_atom_site_aniso_label
_atom_site_aniso_U_11
_atom_site_aniso_U_22
_atom_site_aniso_U_33
_atom_site_aniso_U_23
_atom_site_aniso_U_13
_atom_site_aniso_U_12
Pd1 0.01474(14) 0.01617(14) 0.01757(14) 0.0004(2) 0.0004(2) 0.0002(2)
Cl1 0.0191(6) 0.0210(6) 0.0384(7) 0.0071(5) 0.0013(6) -0.0015(5)
Cl2 0.0201(6) 0.0291(6) 0.0220(6) -0.0051(5) 0.0025(5) 0.0030(5)
C1 0.013(2) 0.014(2) 0.026(2) -0.001(2) 0.005(2) 0.000(2)
C2 0.016(2) 0.020(2) 0.028(2) 0.000(2) -0.002(2) 0.000(2)
C3 0.024(3) 0.016(2) 0.026(2) 0.001(2) 0.002(2) 0.003(2)
C4 0.027(3) 0.032(3) 0.036(3) 0.014(2) -0.003(3) -0.004(3)
C11 0.015(2) 0.018(2) 0.031(3) 0.003(2) -0.002(2) -0.002(2)
C12 0.034(3) 0.016(2) 0.035(3) 0.004(2) 0.009(2) 0.000(2)
C13 0.025(3) 0.031(3) 0.037(3) 0.012(2) 0.015(2) 0.005(2)
C14 0.020(3) 0.025(3) 0.057(3) 0.017(2) -0.003(3) -0.005(2)
C15 0.047(3) 0.027(3) 0.044(3) -0.001(3) -0.009(3) -0.015(2)
C16 0.037(3) 0.024(3) 0.035(3) 0.001(2) -0.007(3) -0.010(3)
C21 0.031(3) 0.016(2) 0.015(2) -0.001(2) -0.001(2) -0.006(2)
C22 0.035(3) 0.029(3) 0.029(3) 0.000(2) -0.012(3) -0.005(3)
C23 0.052(3) 0.036(3) 0.032(3) 0.005(2) -0.026(3) -0.015(3)
C24 0.077(4) 0.036(3) 0.021(3) -0.003(2) 0.000(3) -0.018(3)
C25 0.044(3) 0.044(3) 0.027(3) -0.010(3) 0.004(3) -0.004(3)
C26 0.037(3) 0.026(3) 0.022(3) -0.007(2) 0.001(2) -0.002(2)
C31 0.018(2) 0.015(2) 0.025(2) 0.003(2) -0.001(2) -0.003(2)
C32 0.021(3) 0.028(3) 0.029(3) 0.003(2) 0.002(2) 0.003(2)
C33 0.042(3) 0.040(3) 0.031(3) 0.014(3) -0.004(3) 0.004(3)
C34 0.032(3) 0.022(3) 0.051(3) 0.018(3) -0.008(3) 0.000(3)
C35 0.018(3) 0.024(3) 0.046(3) -0.004(2) -0.001(2) 0.011(2)
C36 0.021(3) 0.021(2) 0.028(3) -0.002(2) -0.003(2) -0.003(2)
C41 0.027(2) 0.018(2) 0.015(2) 0.001(2) -0.001(2) 0.005(2)
C42 0.027(3) 0.022(2) 0.027(3) 0.002(2) 0.000(2) 0.000(2)
C43 0.030(3) 0.033(3) 0.039(3) 0.000(3) -0.020(3) -0.003(3)
C44 0.056(4) 0.043(3) 0.024(3) 0.001(2) -0.022(3) -0.001(3)
C45 0.045(4) 0.044(3) 0.021(3) -0.003(2) 0.001(3) -0.001(3)
C46 0.026(3) 0.041(3) 0.021(3) -0.003(2) 0.000(2) 0.000(2)
N1 0.018(2) 0.009(2) 0.017(2) 0.0008(14) -0.003(2) 0.003(2)
N2 0.052(3) 0.076(4) 0.035(3) 0.013(3) -0.007(3) -0.009(3)
Cl4 0.0653(10) 0.0590(9) 0.0590(9) -0.0137(8) -0.0013(10) -0.0085(10)
Cl6 0.0546(10) 0.0551(9) 0.0431(8) 0.0067(7) 0.0068(8) 0.0118(8)
Cl3 0.0702(11) 0.0688(10) 0.0645(9) -0.0320(8) -0.0195(10) 0.0279(10)
Cl5 0.0639(10) 0.0580(9) 0.0512(9) -0.0053(8) 0.0187(8) -0.0055(9)
C99 0.056(4) 0.039(3) 0.033(3) -0.008(3) -0.009(3) 0.011(3)
C98 0.056(4) 0.046(3) 0.056(4) 0.019(3) 0.002(3) 0.010(3)

loop_
_atom_site_label
_atom_site_type_symbol
_atom_site_fract_x
_atom_site_fract_y
_atom_site_fract_z
_atom_site_U_iso_or_equiv
_atom_site_thermal_displace_type
_atom_site_occupancy
_atom_site_calc_flag
_atom_site_refinement_flags
_atom_site_disorder_group
Pd1 Pd 0.33961(2) 0.163651(13) 0.810913(13) 0.01616(7) Uani 1 d . .
P1 P 0.45529(8) 0.11569(5) 0.75974(5) 0.0169(3) Uiso 1 d . .
P2 P 0.51422(8) 0.25310(5) 0.82858(5) 0.0178(3) Uiso 1 d . .
Cl1 Cl 0.25960(8) 0.07412(4) 0.82519(5) 0.0262(3) Uani 1 d . .
Cl2 Cl 0.21267(8) 0.21628(5) 0.86125(4) 0.0237(3) Uani 1 d . .
C1 C 0.5650(3) 0.1613(2) 0.7507(2) 0.0178(9) Uani 1 d . .
H1A H 0.6196(3) 0.1359(2) 0.7364(2) 0.021 Uiso 1 calc R .
H1B H 0.5530(3) 0.1928(2) 0.7204(2) 0.021 Uiso 1 calc R .
C2 C 0.5929(3) 0.1904(2) 0.8104(2) 0.0211(10) Uani 1 d . .
H2A H 0.6616(3) 0.2044(2) 0.8083(2) 0.025 Uiso 1 calc R .
H2B H 0.5886(3) 0.1601(2) 0.8427(2) 0.025 Uiso 1 calc R .
C3 C 0.3542(3) 0.2915(2) 0.7701(2) 0.0220(10) Uani 1 d . .
H3A H 0.3896(3) 0.3297(2) 0.7760(2) 0.026 Uiso 1 calc R .
H3B H 0.2908(3) 0.2943(2) 0.7914(2) 0.026 Uiso 1 calc R .
C4 C 0.3361(4) 0.2822(2) 0.7053(2) 0.0315(12) Uani 1 d . .
C11 C 0.5681(3) 0.3209(2) 0.8014(2) 0.0216(11) Uani 1 d . .
C12 C 0.5897(3) 0.3262(2) 0.7408(2) 0.0282(11) Uani 1 d . .
H12 H 0.5772(3) 0.2936(2) 0.7146(2) 0.034 Uiso 1 calc R .
C13 C 0.6290(3) 0.3786(2) 0.7186(2) 0.0310(12) Uani 1 d . .
H13 H 0.6432(3) 0.3818(2) 0.6771(2) 0.037 Uiso 1 calc R .
C14 C 0.6480(3) 0.4266(2) 0.7561(2) 0.0341(12) Uani 1 d . .
H14 H 0.6754(3) 0.4626(2) 0.7406(2) 0.041 Uiso 1 calc R .
C15 C 0.6269(3) 0.4217(2) 0.8159(2) 0.0395(13) Uani 1 d . .
H15 H 0.6393(3) 0.4546(2) 0.8418(2) 0.047 Uiso 1 calc R .
C16 C 0.5875(3) 0.3692(2) 0.8390(2) 0.0321(12) Uani 1 d . .
H16 H 0.5738(3) 0.3662(2) 0.8806(2) 0.038 Uiso 1 calc R .
C21 C 0.5095(3) 0.2574(2) 0.9088(2) 0.0203(10) Uani 1 d . .
C22 C 0.5914(3) 0.2439(2) 0.9429(2) 0.0308(11) Uani 1 d . .
H22 H 0.6500(3) 0.2311(2) 0.9239(2) 0.037 Uiso 1 calc R .
C23 C 0.5876(4) 0.2491(2) 1.0053(2) 0.0399(13) Uani 1 d . .
H23 H 0.6431(4) 0.2395(2) 1.0290(2) 0.048 Uiso 1 calc R .
C24 C 0.5019(4) 0.2685(2) 1.0320(2) 0.045(2) Uani 1 d . .
H24 H 0.4993(4) 0.2726(2) 1.0743(2) 0.054 Uiso 1 calc R .
C25 C 0.4201(4) 0.2821(2) 0.9982(2) 0.0384(13) Uani 1 d . .
H25 H 0.3616(4) 0.2951(2) 1.0172(2) 0.046 Uiso 1 calc R .
C26 C 0.4240(4) 0.2765(2) 0.9361(2) 0.0287(12) Uani 1 d . .
H26 H 0.3681(4) 0.2858(2) 0.9125(2) 0.034 Uiso 1 calc R .
C31 C 0.5040(3) 0.0491(2) 0.7944(2) 0.0190(10) Uani 1 d . .
C32 C 0.4947(3) 0.0403(2) 0.8567(2) 0.0260(11) Uani 1 d . .
H32 H 0.4585(3) 0.0681(2) 0.8802(2) 0.031 Uiso 1 calc R .
C33 C 0.5384(4) -0.0086(2) 0.8834(2) 0.0379(13) Uani 1 d . .
H33 H 0.5305(4) -0.0145(2) 0.9253(2) 0.045 Uiso 1 calc R .
C34 C 0.5931(4) -0.0491(2) 0.8510(2) 0.0351(13) Uani 1 d . .
H34 H 0.6236(4) -0.0821(2) 0.8703(2) 0.042 Uiso 1 calc R .
C35 C 0.6030(3) -0.0408(2) 0.7900(2) 0.0294(12) Uani 1 d . .
H35 H 0.6397(3) -0.0687(2) 0.7671(2) 0.035 Uiso 1 calc R .
C36 C 0.5599(3) 0.0078(2) 0.7621(2) 0.0235(11) Uani 1 d . .
H36 H 0.5683(3) 0.0132(2) 0.7202(2) 0.028 Uiso 1 calc R .
C41 C 0.4193(3) 0.0968(2) 0.6837(2) 0.0199(10) Uani 1 d . .
C42 C 0.3219(3) 0.0849(2) 0.6707(2) 0.0254(11) Uani 1 d . .
H42 H 0.2743(3) 0.0864(2) 0.7016(2) 0.031 Uiso 1 calc R .
C43 C 0.2940(4) 0.0708(2) 0.6123(2) 0.0339(12) Uani 1 d . .
H43 H 0.2273(4) 0.0634(2) 0.6030(2) 0.041 Uiso 1 calc R .
C44 C 0.3653(4) 0.0678(2) 0.5680(2) 0.0410(15) Uani 1 d . .
H44 H 0.3470(4) 0.0580(2) 0.5281(2) 0.049 Uiso 1 calc R .
C45 C 0.4604(4) 0.0786(2) 0.5809(2) 0.0369(13) Uani 1 d . .
H45 H 0.5080(4) 0.0762(2) 0.5500(2) 0.044 Uiso 1 calc R .
C46 C 0.4894(3) 0.0930(2) 0.6386(2) 0.0292(12) Uani 1 d . .
H46 H 0.5564(3) 0.1003(2) 0.6473(2) 0.035 Uiso 1 calc R .
N1 N 0.4113(2) 0.24265(13) 0.79529(13) 0.0148(8) Uani 1 d . .
N2 N 0.3212(3) 0.2742(2) 0.6560(2) 0.0543(14) Uani 1 d . .
Cl4 Cl 0.33963(12) 0.06685(6) 0.38933(6) 0.0611(4) Uani 1 d . .
Cl6 Cl -0.40469(11) -0.11531(6) 1.00755(6) 0.0510(4) Uani 1 d . .
Cl3 Cl 0.16640(12) 0.10142(7) 0.45629(6) 0.0678(5) Uani 1 d . .
Cl5 Cl -0.20399(11) -0.08382(6) 0.97849(6) 0.0577(4) Uani 1 d . .
C99 C 0.2264(4) 0.0434(2) 0.4177(2) 0.0425(15) Uani 1 d . .
H99A H 0.2366(4) 0.0091(2) 0.4451(2) 0.051 Uiso 1 calc R .
H99B H 0.1846(4) 0.0296(2) 0.3842(2) 0.051 Uiso 1 calc R .
C98 C -0.2832(4) -0.1404(2) 1.0014(2) 0.052(2) Uani 1 d . .
H98A H -0.2613(4) -0.1560(2) 1.0407(2) 0.063 Uiso 1 calc R .
H98B H -0.2803(4) -0.1738(2) 0.9723(2) 0.063 Uiso 1 calc R .

loop_
_atom_type_symbol
_atom_type_description
_atom_type_scat_dispersion_real
_atom_type_scat_dispersion_imag
_atom_type_scat_source
C C 0.0033 0.0016 'International Tables Vol C Tables 4.2.6.8 and 6.1.1.4'
H H 0.0000 0.0000 'International Tables Vol C Tables 4.2.6.8 and 6.1.1.4'
N N 0.0061 0.0033 'International Tables Vol C Tables 4.2.6.8 and 6.1.1.4'
P P 0.1023 0.0942 'International Tables Vol C Tables 4.2.6.8 and 6.1.1.4'
Cl Cl 0.1484 0.1585 'International Tables Vol C Tables 4.2.6.8 and 6.1.1.4'
Pd Pd -0.9988 1.0072 'International Tables Vol C Tables 4.2.6.8 and 6.1.1.4'

loop_
_geom_angle_atom_site_label_1
_geom_angle_atom_site_label_2
_geom_angle_atom_site_label_3
_geom_angle
_geom_angle_site_symmetry_1
_geom_angle_site_symmetry_3
_geom_angle_publ_flag
N1 Pd1 P1 89.22(9) . . ?
N1 Pd1 Cl1 178.12(9) . . ?
P1 Pd1 Cl1 89.51(4) . . ?
N1 Pd1 Cl2 90.27(9) . . ?
P1 Pd1 Cl2 177.31(4) . . ?
Cl1 Pd1 Cl2 90.94(4) . . ?
C31 P1 C41 108.1(2) . . ?
C31 P1 C1 101.8(2) . . ?
C41 P1 C1 104.4(2) . . ?
C31 P1 Pd1 115.98(14) . . ?
C41 P1 Pd1 113.51(14) . . ?
C1 P1 Pd1 111.89(13) . . ?
N1 P2 C11 109.0(2) . . ?
N1 P2 C21 116.0(2) . . ?
C11 P2 C21 107.9(2) . . ?
N1 P2 C2 107.7(2) . . ?
C11 P2 C2 109.4(2) . . ?
C21 P2 C2 106.6(2) . . ?
C2 C1 P1 110.2(3) . . ?
C1 C2 P2 112.0(3) . . ?
N1 C3 C4 111.3(3) . . ?
N2 C4 C3 178.6(6) . . ?
C12 C11 C16 118.8(4) . . ?
C12 C11 P2 119.3(3) . . ?
C16 C11 P2 121.9(3) . . ?
C13 C12 C11 120.3(4) . . ?
C12 C13 C14 120.7(4) . . ?
C15 C14 C13 119.2(4) . . ?
C14 C15 C16 120.7(4) . . ?
C15 C16 C11 120.2(4) . . ?
C26 C21 C22 120.4(4) . . ?
C26 C21 P2 119.0(3) . . ?
C22 C21 P2 120.5(4) . . ?
C21 C22 C23 119.9(5) . . ?
C24 C23 C22 119.1(5) . . ?
C25 C24 C23 121.2(4) . . ?
C24 C25 C26 119.5(5) . . ?
C21 C26 C25 119.8(5) . . ?
C36 C31 C32 117.9(4) . . ?
C36 C31 P1 121.5(3) . . ?
C32 C31 P1 120.3(3) . . ?
C33 C32 C31 119.8(4) . . ?
C34 C33 C32 121.8(4) . . ?
C33 C34 C35 118.8(4) . . ?
C36 C35 C34 120.6(4) . . ?
C35 C36 C31 121.1(4) . . ?
C42 C41 C46 119.8(4) . . ?
C42 C41 P1 120.0(3) . . ?
C46 C41 P1 120.2(3) . . ?
C41 C42 C43 120.1(4) . . ?
C44 C43 C42 119.1(4) . . ?
C45 C44 C43 120.7(4) . . ?
C44 C45 C46 121.0(5) . . ?
C45 C46 C41 119.3(4) . . ?
C3 N1 P2 122.7(3) . . ?
C3 N1 Pd1 117.0(2) . . ?
P2 N1 Pd1 117.7(2) . . ?
Cl4 C99 Cl3 111.7(3) . . ?
Cl5 C98 Cl6 112.2(3) . . ?

loop_
_geom_bond_atom_site_label_1
_geom_bond_atom_site_label_2
_geom_bond_distance
_geom_bond_site_symmetry_2
_geom_bond_publ_flag
Pd1 N1 2.046(3) . ?
Pd1 P1 2.2248(12) . ?
Pd1 Cl1 2.2992(10) . ?
Pd1 Cl2 2.3773(11) . ?
P1 C31 1.803(4) . ?
P1 C41 1.818(4) . ?
P1 C1 1.823(4) . ?
P2 N1 1.608(3) . ?
P2 C11 1.789(4) . ?
P2 C21 1.796(4) . ?
P2 C2 1.810(4) . ?
C1 C2 1.532(5) . ?
C3 N1 1.453(4) . ?
C3 C4 1.483(5) . ?
C4 N2 1.134(5) . ?
C11 C12 1.389(5) . ?
C11 C16 1.390(5) . ?
C12 C13 1.379(5) . ?
C13 C14 1.385(6) . ?
C14 C15 1.369(6) . ?
C15 C16 1.389(5) . ?
C21 C26 1.385(6) . ?
C21 C22 1.386(5) . ?
C22 C23 1.399(6) . ?
C23 C24 1.383(7) . ?
C24 C25 1.382(6) . ?
C25 C26 1.394(5) . ?
C31 C36 1.397(5) . ?
C31 C32 1.411(5) . ?
C32 C33 1.379(5) . ?
C33 C34 1.379(6) . ?
C34 C35 1.382(6) . ?
C35 C36 1.382(5) . ?
C41 C42 1.387(5) . ?
C41 C46 1.393(5) . ?
C42 C43 1.394(5) . ?
C43 C44 1.391(6) . ?
C44 C45 1.353(6) . ?
C45 C46 1.385(5) . ?
Cl4 C99 1.751(5) . ?
Cl6 C98 1.758(5) . ?
Cl3 C99 1.758(4) . ?
Cl5 C98 1.740(5) . ?
